data_7027678
loop_
_publ_author_name
'Hitchcock, Peter B.'
'Lappert, Michael F.'
'Uiterweerd, Patrick G. H.'
'Wang, Zhong-Xia'

_publ_section_title
;
 The synthesis and molecular structures of the crystalline
 1-aza-2-phospha(V)allyllithium compounds
 [Li(LL&#x200A;&#x2032;&#x200A;)(OEt2)2] and
 [Li(LL&#x200A;&#x2032;&#x200A;)]2
 [LL&#x200A;&#x2032;&#x2005;=&#x2005;CH(SiMe3)P(Ph)2&#xE006;NSiMe3] and
 the preparation and characterisation of the new phosphinimines
 CH(R1)(R2)P(Ph)2&#xE006; NSiMe3
 [R1&#x2005;=&#x2005;R2&#x2005;=&#x2005;SiMe3; R1&#x2005;=&#x2005;H,
 R2&#x2005;=&#x2005;Si(Me)2NEt2]&#x200A;&#x2020;
;
_journal_issue 19
_journal_name_full 'Journal of the Chemical Society, Dalton Transactions'
_journal_page_first 3413
_journal_paper_doi 10.1039/a905464b
_journal_year 1999
_chemical_formula_structural '[{Li(Me3SiNPPh2CHSiMe3)}2]'
_chemical_formula_sum 'C38 H58 Li2 N2 P2 Si4'
_chemical_formula_weight 731.04
_chemical_name_systematic
; 

 ? 

;
_space_group_IT_number 2
_symmetry_cell_setting triclinic
_symmetry_space_group_name_Hall '-P 1'
_symmetry_space_group_name_H-M 'P -1'
_atom_sites_solution_hydrogens geom
_atom_sites_solution_primary direct
_atom_sites_solution_secondary difmap
_audit_creation_method SHELXL
_cell_angle_alpha 100.750(10)
_cell_angle_beta 94.930(10)
_cell_angle_gamma 108.830(10)
_cell_formula_units_Z 2
_cell_length_a 10.988(2)
_cell_length_b 11.478(2)
_cell_length_c 18.753(3)
_cell_measurement_reflns_used 25
_cell_measurement_temperature 173(2)
_cell_measurement_theta_max 10
_cell_measurement_theta_min 7
_cell_volume 2171.9(7)
_computing_cell_refinement 'Enraf-Nonius CAD4'
_computing_data_collection 'Enraf-Nonius CAD4'
_computing_molecular_graphics 'CAMERON (Watkin and Pearce,1993)'
_computing_publication_material SHELXL-93
_computing_structure_refinement 'SHELXL-93 (Sheldrick, 1993)'
_computing_structure_solution 'SHELXS-86 (Sheldrick, 1990)'
_diffrn_ambient_temperature 173(2)
_diffrn_measurement_device ' Enraf-Nonius CAD4'
_diffrn_measurement_method \w--2\q
_diffrn_radiation_monochromator graphite
_diffrn_radiation_source 'fine-focus sealed tube'
_diffrn_radiation_type MoK\a
_diffrn_radiation_wavelength 0.71073
_diffrn_reflns_av_R_equivalents 0.0000
_diffrn_reflns_av_sigmaI/netI 0.1017
_diffrn_reflns_limit_h_max 13
_diffrn_reflns_limit_h_min 0
_diffrn_reflns_limit_k_max 12
_diffrn_reflns_limit_k_min -13
_diffrn_reflns_limit_l_max 21
_diffrn_reflns_limit_l_min -22
_diffrn_reflns_number 7615
_diffrn_reflns_theta_max 24.98
_diffrn_reflns_theta_min 2.12
_diffrn_standards_decay_% 0
_diffrn_standards_interval_time 120
_diffrn_standards_number 2
_exptl_absorpt_coefficient_mu 0.237
_exptl_absorpt_correction_T_max 1.00
_exptl_absorpt_correction_T_min 0.94
_exptl_absorpt_correction_type empirical
_exptl_crystal_density_diffrn 1.118
_exptl_crystal_F_000 784
_exptl_crystal_size_max 0.30
_exptl_crystal_size_mid 0.20
_exptl_crystal_size_min 0.20
_refine_diff_density_max 0.410
_refine_diff_density_min -0.335
_refine_diff_density_rms 0.076
_refine_ls_extinction_method none
_refine_ls_goodness_of_fit_all 1.037
_refine_ls_goodness_of_fit_obs 1.074
_refine_ls_hydrogen_treatment mixed
_refine_ls_matrix_type full
_refine_ls_number_parameters 441
_refine_ls_number_reflns 7614
_refine_ls_number_restraints 0
_refine_ls_restrained_S_all 1.042
_refine_ls_restrained_S_obs 1.074
_refine_ls_R_factor_all 0.1154
_refine_ls_R_factor_obs 0.0638
_refine_ls_shift/esd_max -0.002
_refine_ls_shift/esd_mean 0.000
_refine_ls_structure_factor_coef Fsqd
_refine_ls_weighting_details 'w=1/[\s^2^(Fo^2^)+(0.0780P)^2^+0.1748P] where P=(Fo^2^+2Fc^2^)/3'
_refine_ls_weighting_scheme calc
_refine_ls_wR_factor_all 0.1762
_refine_ls_wR_factor_obs 0.1434
_reflns_number_observed 4860
_reflns_number_total 7615
_reflns_observed_criterion >2sigma(I)
_cod_data_source_file 905464bsup1.cif
_cod_data_source_block complex7
_cod_depositor_comments
;
The following automatic conversions were performed:

'_refine_ls_weighting_scheme' value 'calc
w=1/[\s^2^(Fo^2^)+(0.0780P)^2^+0.1748P] where P=(Fo^2^+2Fc^2^)/3' was
changed to 'calc'. New tag '_refine_ls_weighting_details' was
created. The value of the new tag was set to
'w=1/[\s^2^(Fo^2^)+(0.0780P)^2^+0.1748P] where P=(Fo^2^+2Fc^2^)/3'.

Automatic conversion script
Id: cif_fix_values 3143 2015-03-26 13:38:13Z robertas 
;
_cod_original_cell_volume 2171.9(6)
_cod_original_sg_symbol_H-M P-1
_cod_database_code 7027678

loop_
_symmetry_equiv_pos_as_xyz
'x, y, z'
'-x, -y, -z'

loop_
_atom_site_aniso_label
_atom_site_aniso_U_11
_atom_site_aniso_U_22
_atom_site_aniso_U_33
_atom_site_aniso_U_23
_atom_site_aniso_U_13
_atom_site_aniso_U_12
Li1 0.057(6) 0.033(5) 0.080(7) 0.003(5) 0.020(5) -0.003(4)
Li2 0.034(5) 0.060(6) 0.047(5) 0.022(4) 0.010(4) 0.004(4)
P1 0.0231(6) 0.0205(6) 0.0320(6) 0.0072(5) 0.0065(5) 0.0034(5)
P2 0.0262(6) 0.0218(6) 0.0287(6) 0.0085(5) 0.0058(5) 0.0001(5)
Si1 0.0418(8) 0.0402(8) 0.0483(8) 0.0082(6) 0.0146(6) 0.0201(7)
Si2 0.0310(7) 0.0230(7) 0.0390(7) 0.0089(5) 0.0120(5) 0.0081(5)
Si3 0.0283(7) 0.0278(7) 0.0356(7) 0.0111(5) 0.0047(5) 0.0030(5)
Si4 0.0330(7) 0.0376(8) 0.0328(7) 0.0131(6) 0.0031(5) 0.0125(6)
N1 0.027(2) 0.031(2) 0.045(2) 0.011(2) 0.011(2) 0.009(2)
N2 0.024(2) 0.020(2) 0.033(2) 0.010(2) 0.005(2) -0.001(2)
C1 0.025(2) 0.020(2) 0.042(3) 0.008(2) 0.013(2) 0.003(2)
C2 0.104(6) 0.152(8) 0.077(5) -0.065(5) -0.007(4) 0.072(6)
C3 0.074(4) 0.047(4) 0.106(5) 0.035(3) 0.039(4) 0.036(3)
C4 0.093(5) 0.119(6) 0.130(6) 0.087(5) 0.082(5) 0.079(5)
C5 0.022(2) 0.027(2) 0.032(2) 0.008(2) 0.004(2) 0.006(2)
C6 0.035(3) 0.028(3) 0.038(3) 0.009(2) 0.001(2) 0.006(2)
C7 0.048(3) 0.025(3) 0.058(3) 0.015(2) 0.005(3) 0.005(2)
C8 0.069(4) 0.041(3) 0.069(4) 0.032(3) 0.007(3) 0.017(3)
C9 0.091(5) 0.055(4) 0.040(3) 0.019(3) -0.017(3) 0.017(3)
C10 0.054(3) 0.037(3) 0.043(3) 0.009(2) -0.005(2) 0.009(3)
C11 0.031(2) 0.027(2) 0.030(2) 0.006(2) 0.006(2) 0.010(2)
C12 0.030(2) 0.028(2) 0.036(2) 0.012(2) 0.006(2) 0.006(2)
C13 0.025(2) 0.042(3) 0.054(3) 0.015(2) 0.005(2) 0.006(2)
C14 0.039(3) 0.071(4) 0.049(3) 0.016(3) -0.004(3) 0.021(3)
C15 0.052(3) 0.085(4) 0.040(3) 0.030(3) 0.011(3) 0.029(3)
C16 0.035(3) 0.057(3) 0.038(3) 0.021(2) 0.012(2) 0.017(2)
C17 0.054(3) 0.030(3) 0.072(4) 0.001(3) 0.020(3) 0.011(3)
C18 0.074(4) 0.060(4) 0.051(3) 0.019(3) 0.018(3) 0.046(3)
C19 0.050(3) 0.034(3) 0.049(3) 0.009(2) 0.022(2) 0.007(2)
C20 0.028(2) 0.028(3) 0.037(3) 0.012(2) 0.010(2) 0.005(2)
C21 0.040(3) 0.049(3) 0.039(3) 0.015(2) 0.006(2) 0.007(2)
C22 0.046(3) 0.038(3) 0.049(3) 0.021(2) -0.001(2) 0.010(2)
C23 0.033(3) 0.041(3) 0.053(3) 0.013(2) 0.006(2) 0.007(2)
C24 0.038(3) 0.025(2) 0.024(2) 0.009(2) 0.003(2) 0.000(2)
C25 0.048(3) 0.039(3) 0.039(3) 0.010(2) 0.010(2) 0.011(2)
C26 0.080(4) 0.044(3) 0.043(3) 0.008(3) 0.012(3) 0.027(3)
C27 0.090(5) 0.028(3) 0.039(3) 0.003(2) -0.001(3) 0.013(3)
C28 0.061(4) 0.034(3) 0.042(3) 0.010(2) -0.001(3) -0.006(3)
C29 0.042(3) 0.027(3) 0.039(3) 0.009(2) 0.005(2) -0.001(2)
C30 0.023(2) 0.027(2) 0.027(2) 0.004(2) 0.001(2) -0.002(2)
C31 0.028(2) 0.046(3) 0.031(2) 0.009(2) 0.003(2) 0.005(2)
C32 0.036(3) 0.069(4) 0.041(3) 0.009(3) 0.008(2) 0.021(3)
C33 0.030(3) 0.078(4) 0.038(3) 0.010(3) 0.012(2) 0.006(3)
C34 0.039(3) 0.046(3) 0.040(3) 0.013(2) 0.010(2) -0.001(2)
C35 0.038(3) 0.037(3) 0.033(2) 0.011(2) 0.006(2) 0.000(2)
C36 0.042(3) 0.047(3) 0.059(3) -0.008(3) -0.009(3) 0.017(3)
C37 0.041(3) 0.072(4) 0.055(3) 0.016(3) 0.001(3) 0.020(3)
C38 0.063(4) 0.074(4) 0.045(3) 0.033(3) 0.010(3) 0.019(3)

loop_
_atom_site_label
_atom_site_type_symbol
_atom_site_fract_x
_atom_site_fract_y
_atom_site_fract_z
_atom_site_U_iso_or_equiv
_atom_site_thermal_displace_type
_atom_site_occupancy
_atom_site_calc_flag
_atom_site_refinement_flags
Li1 Li 0.0490(9) 0.6052(8) 0.2593(6) 0.062(3) Uani 1 d .
Li2 Li 0.1796(8) 0.4533(9) 0.2288(5) 0.048(2) Uani 1 d .
P1 P 0.32404(10) 0.74519(10) 0.23893(6) 0.0260(3) Uani 1 d .
P2 P -0.04144(11) 0.30387(10) 0.24953(6) 0.0272(3) Uani 1 d .
Si1 Si 0.16227(14) 0.86994(13) 0.32872(8) 0.0417(4) Uani 1 d .
Si2 Si 0.41863(12) 0.53414(11) 0.15370(7) 0.0307(3) Uani 1 d .
Si3 Si -0.10852(12) 0.42493(12) 0.12892(7) 0.0317(3) Uani 1 d .
Si4 Si 0.16316(12) 0.38620(12) 0.39394(7) 0.0338(3) Uani 1 d .
N1 N 0.2034(3) 0.7495(3) 0.2806(2) 0.0338(9) Uani 1 d .
N2 N -0.0271(3) 0.4211(3) 0.2107(2) 0.0273(8) Uani 1 d .
C1 C 0.2993(4) 0.6008(4) 0.1858(3) 0.0294(10) Uani 1 d .
H1 H 0.2387(45) 0.5921(43) 0.1480(25) 0.043(14) Uiso 1 d .
C2 C 0.2882(7) 0.9793(8) 0.4058(4) 0.118(3) Uani 1 d .
H2C H 0.3162(7) 0.9305(8) 0.4372(4) 0.177 Uiso 1 calc R
H2B H 0.2519(7) 1.0367(8) 0.4347(4) 0.177 Uiso 1 calc R
H2A H 0.3631(7) 1.0285(8) 0.3862(4) 0.177 Uiso 1 calc R
C3 C 0.1104(6) 0.9639(5) 0.2697(4) 0.068(2) Uani 1 d .
H3C H 0.0437(6) 0.9068(5) 0.2288(4) 0.102 Uiso 1 calc R
H3B H 0.1856(6) 1.0131(5) 0.2504(4) 0.102 Uiso 1 calc R
H3A H 0.0744(6) 1.0213(5) 0.2989(4) 0.102 Uiso 1 calc R
C4 C 0.0128(7) 0.7904(7) 0.3667(4) 0.091(3) Uani 1 d .
H4C H -0.0545(7) 0.7323(7) 0.3263(4) 0.137 Uiso 1 calc R
H4B H -0.0195(7) 0.8543(7) 0.3922(4) 0.137 Uiso 1 calc R
H4A H 0.0342(7) 0.7430(7) 0.4012(4) 0.137 Uiso 1 calc R
C5 C 0.3590(4) 0.8695(4) 0.1880(2) 0.0274(9) Uani 1 d .
C6 C 0.4218(4) 0.9964(4) 0.2236(2) 0.0351(11) Uani 1 d .
H6 H 0.4532(4) 1.0180(4) 0.2748(2) 0.042 Uiso 1 calc R
C7 C 0.4387(5) 1.0912(4) 0.1852(3) 0.0450(12) Uani 1 d .
H7 H 0.4822(5) 1.1771(4) 0.2100(3) 0.054 Uiso 1 calc R
C8 C 0.3924(6) 1.0604(5) 0.1116(3) 0.058(2) Uani 1 d .
H8 H 0.4029(6) 1.1253(5) 0.0853(3) 0.069 Uiso 1 calc R
C9 C 0.3313(6) 0.9373(6) 0.0757(3) 0.065(2) Uani 1 d .
H9 H 0.2989(6) 0.9165(6) 0.0247(3) 0.077 Uiso 1 calc R
C10 C 0.3166(5) 0.8430(5) 0.1137(3) 0.0471(13) Uani 1 d .
H10 H 0.2761(5) 0.7574(5) 0.0878(3) 0.056 Uiso 1 calc R
C11 C 0.4738(4) 0.7877(4) 0.3029(2) 0.0291(10) Uani 1 d .
C12 C 0.5959(4) 0.8385(4) 0.2828(2) 0.0317(10) Uani 1 d .
H12 H 0.6019(4) 0.8597(4) 0.2363(2) 0.038 Uiso 1 calc R
C13 C 0.7075(4) 0.8582(4) 0.3296(3) 0.0411(12) Uani 1 d .
H13 H 0.7901(4) 0.8920(4) 0.3151(3) 0.049 Uiso 1 calc R
C14 C 0.7001(5) 0.8291(5) 0.3975(3) 0.0532(14) Uani 1 d .
H14 H 0.7775(5) 0.8432(5) 0.4298(3) 0.064 Uiso 1 calc R
C15 C 0.5792(5) 0.7791(6) 0.4186(3) 0.0550(15) Uani 1 d .
H15 H 0.5737(5) 0.7590(6) 0.4654(3) 0.066 Uiso 1 calc R
C16 C 0.4675(5) 0.7589(5) 0.3712(2) 0.0413(12) Uani 1 d .
H16 H 0.3849(5) 0.7246(5) 0.3857(2) 0.050 Uiso 1 calc R
C17 C 0.3272(5) 0.3759(4) 0.0901(3) 0.0534(14) Uani 1 d .
H17C H 0.3893(5) 0.3371(4) 0.0717(3) 0.080 Uiso 1 calc R
H17B H 0.2749(5) 0.3871(4) 0.0487(3) 0.080 Uiso 1 calc R
H17A H 0.2700(5) 0.3210(4) 0.1169(3) 0.080 Uiso 1 calc R
C18 C 0.5157(6) 0.5051(5) 0.2308(3) 0.0549(15) Uani 1 d .
H18C H 0.5791(6) 0.4691(5) 0.2115(3) 0.082 Uiso 1 calc R
H18B H 0.4573(6) 0.4458(5) 0.2549(3) 0.082 Uiso 1 calc R
H18A H 0.5617(6) 0.5851(5) 0.2665(3) 0.082 Uiso 1 calc R
C19 C 0.5340(5) 0.6225(4) 0.0994(3) 0.0454(12) Uani 1 d .
H19C H 0.5933(5) 0.5773(4) 0.0853(3) 0.068 Uiso 1 calc R
H19B H 0.5843(5) 0.7072(4) 0.1292(3) 0.068 Uiso 1 calc R
H19A H 0.4852(5) 0.6295(4) 0.0551(3) 0.068 Uiso 1 calc R
C20 C 0.1052(4) 0.3177(5) 0.2965(2) 0.0312(10) Uani 1 d .
H20 H 0.1215(51) 0.2546(50) 0.2834(28) 0.061(18) Uiso 1 d .
C21 C -0.0370(5) 0.3667(5) 0.0494(2) 0.0439(12) Uani 1 d .
H21C H 0.0571(5) 0.4122(5) 0.0578(2) 0.066 Uiso 1 calc R
H21B H -0.0766(5) 0.3812(5) 0.0046(2) 0.066 Uiso 1 calc R
H21A H -0.0539(5) 0.2761(5) 0.0439(2) 0.066 Uiso 1 calc R
C22 C -0.0890(5) 0.5954(4) 0.1340(3) 0.0444(12) Uani 1 d .
H22C H 0.0038(5) 0.6469(4) 0.1445(3) 0.067 Uiso 1 calc R
H22B H -0.1332(5) 0.6243(4) 0.1733(3) 0.067 Uiso 1 calc R
H22A H -0.1275(5) 0.6039(4) 0.0870(3) 0.067 Uiso 1 calc R
C23 C -0.2862(4) 0.3347(5) 0.1090(3) 0.0438(12) Uani 1 d .
H23C H -0.3278(4) 0.3626(5) 0.1498(3) 0.066 Uiso 1 calc R
H23B H -0.3009(4) 0.2443(5) 0.1030(3) 0.066 Uiso 1 calc R
H23A H -0.3237(4) 0.3494(5) 0.0636(3) 0.066 Uiso 1 calc R
C24 C -0.1006(4) 0.1547(4) 0.1815(2) 0.0316(10) Uani 1 d .
C25 C -0.0141(5) 0.1111(5) 0.1443(2) 0.0422(12) Uani 1 d .
H25 H 0.0763(5) 0.1593(5) 0.1552(2) 0.051 Uiso 1 calc R
C26 C -0.0572(6) -0.0006(5) 0.0920(3) 0.0543(14) Uani 1 d .
H26 H 0.0038(6) -0.0291(5) 0.0677(3) 0.065 Uiso 1 calc R
C27 C -0.1882(6) -0.0718(5) 0.0744(3) 0.056(2) Uani 1 d .
H27 H -0.2176(6) -0.1489(5) 0.0382(3) 0.067 Uiso 1 calc R
C28 C -0.2758(6) -0.0295(5) 0.1102(3) 0.0521(14) Uani 1 d .
H28 H -0.3662(6) -0.0773(5) 0.0982(3) 0.063 Uiso 1 calc R
C29 C -0.2327(5) 0.0817(4) 0.1634(2) 0.0390(11) Uani 1 d .
H29 H -0.2940(5) 0.1091(4) 0.1881(2) 0.047 Uiso 1 calc R
C30 C -0.1698(4) 0.2925(4) 0.3066(2) 0.0286(10) Uani 1 d .
C31 C -0.2312(4) 0.3802(5) 0.3165(2) 0.0368(11) Uani 1 d .
H31 H -0.2086(4) 0.4476(5) 0.2919(2) 0.044 Uiso 1 calc R
C32 C -0.3254(5) 0.3718(5) 0.3618(3) 0.0481(13) Uani 1 d .
H32 H -0.3659(5) 0.4339(5) 0.3688(3) 0.058 Uiso 1 calc R
C33 C -0.3603(5) 0.2722(6) 0.3967(3) 0.0519(14) Uani 1 d .
H33 H -0.4254(5) 0.2658(6) 0.4274(3) 0.062 Uiso 1 calc R
C34 C -0.3015(5) 0.1831(5) 0.3871(3) 0.0451(12) Uani 1 d .
H34 H -0.3259(5) 0.1150(5) 0.4111(3) 0.054 Uiso 1 calc R
C35 C -0.2065(4) 0.1924(4) 0.3423(2) 0.0386(11) Uani 1 d .
H35 H -0.1658(4) 0.1304(4) 0.3358(2) 0.046 Uiso 1 calc R
C36 C 0.1236(5) 0.5325(5) 0.4239(3) 0.0529(14) Uani 1 d .
H36C H 0.1558(5) 0.5676(5) 0.4765(3) 0.079 Uiso 1 calc R
H36B H 0.0291(5) 0.5119(5) 0.4148(3) 0.079 Uiso 1 calc R
H36A H 0.1653(5) 0.5949(5) 0.3962(3) 0.079 Uiso 1 calc R
C37 C 0.3440(5) 0.4253(6) 0.4116(3) 0.0558(15) Uani 1 d .
H37C H 0.3763(5) 0.4624(6) 0.4640(3) 0.084 Uiso 1 calc R
H37B H 0.3857(5) 0.4860(6) 0.3829(3) 0.084 Uiso 1 calc R
H37A H 0.3644(5) 0.3481(6) 0.3971(3) 0.084 Uiso 1 calc R
C38 C 0.0977(6) 0.2801(6) 0.4564(3) 0.059(2) Uani 1 d .
H38C H 0.1342(6) 0.3248(6) 0.5075(3) 0.088 Uiso 1 calc R
H38B H 0.1220(6) 0.2045(6) 0.4446(3) 0.088 Uiso 1 calc R
H38A H 0.0026(6) 0.2551(6) 0.4498(3) 0.088 Uiso 1 calc R

loop_
_atom_type_symbol
_atom_type_description
_atom_type_scat_dispersion_real
_atom_type_scat_dispersion_imag
_atom_type_scat_source
C C 0.0033 0.0016 'International Tables Vol C Tables 4.2.6.8 and 6.1.1.4'
H H 0.0000 0.0000 'International Tables Vol C Tables 4.2.6.8 and 6.1.1.4'
N N 0.0061 0.0033 'International Tables Vol C Tables 4.2.6.8 and 6.1.1.4'
Si Si 0.0817 0.0704 'International Tables Vol C Tables 4.2.6.8 and 6.1.1.4'
P P 0.1023 0.0942 'International Tables Vol C Tables 4.2.6.8 and 6.1.1.4'
Li Li -0.0003 0.0001 'International Tables Vol C Tables 4.2.6.8 and 6.1.1.4'

loop_
_geom_angle_atom_site_label_1
_geom_angle_atom_site_label_2
_geom_angle_atom_site_label_3
_geom_angle
N1 Li1 N2 144.2(6)
N1 Li1 Li2 91.8(4)
N2 Li1 Li2 54.1(3)
C1 Li2 N2 115.9(4)
C1 Li2 C20 163.8(5)
N2 Li2 C20 78.1(3)
C1 Li2 P2 154.2(4)
N2 Li2 P2 38.4(2)
C20 Li2 P2 40.9(2)
C1 Li2 Li1 84.1(4)
N2 Li2 Li1 48.4(3)
C20 Li2 Li1 101.3(4)
P2 Li2 Li1 77.1(3)
N1 P1 C1 112.7(2)
N1 P1 C11 112.0(2)
C1 P1 C11 107.0(2)
N1 P1 C5 108.3(2)
C1 P1 C5 113.1(2)
C11 P1 C5 103.5(2)
N2 P2 C20 111.0(2)
N2 P2 C24 110.8(2)
C20 P2 C24 108.2(2)
N2 P2 C30 108.7(2)
C20 P2 C30 113.7(2)
C24 P2 C30 104.2(2)
N2 P2 Li2 56.4(2)
C20 P2 Li2 56.9(2)
C24 P2 Li2 112.3(2)
C30 P2 Li2 143.4(2)
N1 Si1 C2 115.0(2)
N1 Si1 C3 113.5(2)
C2 Si1 C3 108.9(4)
N1 Si1 C4 105.3(3)
C2 Si1 C4 108.8(4)
C3 Si1 C4 104.7(3)
C1 Si2 C19 117.1(2)
C1 Si2 C18 111.7(2)
C19 Si2 C18 108.0(3)
C1 Si2 C17 107.4(2)
C19 Si2 C17 105.0(2)
C18 Si2 C17 106.9(3)
N2 Si3 C23 116.4(2)
N2 Si3 C21 111.3(2)
C23 Si3 C21 106.9(2)
N2 Si3 C22 106.2(2)
C23 Si3 C22 106.6(2)
C21 Si3 C22 109.3(2)
C20 Si4 C38 115.3(2)
C20 Si4 C36 111.1(2)
C38 Si4 C36 107.0(3)
C20 Si4 C37 108.8(2)
C38 Si4 C37 105.0(3)
C36 Si4 C37 109.5(3)
P1 N1 Si1 133.5(2)
P1 N1 Li1 119.2(4)
Si1 N1 Li1 105.6(3)
P2 N2 Si3 129.6(2)
P2 N2 Li1 126.9(4)
Si3 N2 Li1 101.3(3)
P2 N2 Li2 85.2(3)
Si3 N2 Li2 123.0(3)
Li1 N2 Li2 77.5(4)
P1 C1 Si2 128.7(3)
P1 C1 Li2 112.1(3)
Si2 C1 Li2 101.3(3)
C10 C5 C6 117.3(4)
C10 C5 P1 121.2(3)
C6 C5 P1 121.4(3)
C7 C6 C5 121.0(4)
C8 C7 C6 119.6(5)
C9 C8 C7 120.4(5)
C8 C9 C10 119.9(5)
C5 C10 C9 121.8(5)
C16 C11 C12 118.7(4)
C16 C11 P1 119.3(3)
C12 C11 P1 121.8(3)
C13 C12 C11 120.6(4)
C12 C13 C14 120.3(4)
C13 C14 C15 119.9(5)
C16 C15 C14 119.6(5)
C15 C16 C11 121.0(4)
P2 C20 Si4 126.1(3)
P2 C20 Li2 82.2(3)
Si4 C20 Li2 112.3(3)
C25 C24 C29 117.7(4)
C25 C24 P2 120.2(3)
C29 C24 P2 122.0(4)
C26 C25 C24 121.0(5)
C25 C26 C27 120.7(5)
C28 C27 C26 119.1(5)
C29 C28 C27 120.4(5)
C28 C29 C24 121.0(5)
C31 C30 C35 118.6(4)
C31 C30 P2 122.1(3)
C35 C30 P2 119.4(3)
C30 C31 C32 121.1(5)
C31 C32 C33 119.6(5)
C34 C33 C32 120.4(5)
C33 C34 C35 119.9(5)
C34 C35 C30 120.5(5)

loop_
_geom_bond_atom_site_label_1
_geom_bond_atom_site_label_2
_geom_bond_distance
Li1 N1 1.898(10)
Li1 N2 2.000(9)
Li1 Li2 2.610(13)
Li2 C1 2.122(9)
Li2 N2 2.166(9)
Li2 C20 2.190(9)
Li2 P2 2.591(8)
P1 N1 1.606(4)
P1 C1 1.692(4)
P1 C11 1.820(4)
P1 C5 1.820(4)
P2 N2 1.617(3)
P2 C20 1.714(5)
P2 C24 1.819(4)
P2 C30 1.829(4)
Si1 N1 1.714(4)
Si1 C2 1.854(7)
Si1 C3 1.856(6)
Si1 C4 1.874(6)
Si2 C1 1.810(4)
Si2 C19 1.857(5)
Si2 C18 1.866(5)
Si2 C17 1.881(5)
Si3 N2 1.723(3)
Si3 C23 1.857(5)
Si3 C21 1.859(5)
Si3 C22 1.881(5)
Si4 C20 1.817(5)
Si4 C38 1.867(5)
Si4 C36 1.867(5)
Si4 C37 1.875(5)
C5 C10 1.375(6)
C5 C6 1.397(6)
C6 C7 1.386(6)
C7 C8 1.369(7)
C8 C9 1.362(7)
C9 C10 1.378(7)
C11 C16 1.383(6)
C11 C12 1.395(6)
C12 C13 1.374(6)
C13 C14 1.377(7)
C14 C15 1.391(7)
C15 C16 1.380(7)
C24 C25 1.390(6)
C24 C29 1.396(6)
C25 C26 1.374(7)
C26 C27 1.381(8)
C27 C28 1.380(8)
C28 C29 1.379(6)
C30 C31 1.375(6)
C30 C35 1.402(6)
C31 C32 1.385(6)
C32 C33 1.386(7)
C33 C34 1.368(7)
C34 C35 1.385(6)
